data_8106807
loop_
_publ_author_name
'Xiao, Wei'
'Yuan, Hou-Qun'
'Li, Yan-Xia'
'Hu, Chun-Yan'
'Bao, Guang-Ming'

_publ_section_title
;
 Crystal structure of diaquabis(phenoxyacetato-\k2 O,O&#x2032;)-zinc(II),
 C16H18O8Zn
;
_journal_issue 1
_journal_name_full 'Zeitschrift f\"ur Kristallographie - New Crystal Structures'
_journal_page_first 139
_journal_page_last 140
_journal_paper_doi 10.1515/ncrs-2015-0061
_journal_volume 231
_journal_year 2016
_chemical_formula_sum 'C16 H18 O8 Zn'
_chemical_formula_weight 403.67
_space_group_IT_number 5
_space_group_name_Hall 'C 2y'
_space_group_name_H-M_alt 'C 1 2 1'
_symmetry_cell_setting monoclinic
_symmetry_space_group_name_H-M 'C 1 2 1'
_atom_sites_solution_hydrogens geom
_atom_sites_solution_primary direct
_atom_sites_solution_secondary difmap
_cell_angle_alpha 90.00
_cell_angle_beta 101.151(3)
_cell_angle_gamma 90.00
_cell_formula_units_Z 2
_cell_length_a 11.612(2)
_cell_length_b 5.2119(11)
_cell_length_c 13.762(3)
_cell_measurement_reflns_used 2159
_cell_measurement_temperature 296(2)
_cell_measurement_theta_max 28.33
_cell_measurement_theta_min 3.02
_cell_volume 817.2(3)
_computing_cell_refinement 'Bruker SMART'
_computing_data_collection 'Bruker SMART'
_computing_data_reduction 'Bruker SAINT'
_computing_molecular_graphics 'Bruker SHELXTL'
_computing_publication_material 'Bruker SHELXTL'
_computing_structure_refinement 'SHELXL-97 (Sheldrick, 1997)'
_computing_structure_solution 'SHELXS-97 (Sheldrick, 1990)'
_diffrn_ambient_temperature 296(2)
_diffrn_measured_fraction_theta_full 0.971
_diffrn_measured_fraction_theta_max 0.971
_diffrn_measurement_device_type 'CCD area detector'
_diffrn_measurement_method 'phi and omega scans'
_diffrn_radiation_monochromator graphite
_diffrn_radiation_source 'fine-focus sealed tube'
_diffrn_radiation_type MoK\a
_diffrn_radiation_wavelength 0.71073
_diffrn_reflns_av_R_equivalents 0.0182
_diffrn_reflns_av_sigmaI/netI 0.0482
_diffrn_reflns_limit_h_max 15
_diffrn_reflns_limit_h_min -13
_diffrn_reflns_limit_k_max 6
_diffrn_reflns_limit_k_min -6
_diffrn_reflns_limit_l_max 18
_diffrn_reflns_limit_l_min -18
_diffrn_reflns_number 2570
_diffrn_reflns_theta_full 28.36
_diffrn_reflns_theta_max 28.36
_diffrn_reflns_theta_min 1.51
_exptl_absorpt_coefficient_mu 1.546
_exptl_absorpt_correction_T_max 0.7578
_exptl_absorpt_correction_T_min 0.6986
_exptl_absorpt_correction_type none
_exptl_crystal_colour Colorless
_exptl_crystal_density_diffrn 1.641
_exptl_crystal_density_method 'not measured'
_exptl_crystal_description Block
_exptl_crystal_F_000 416
_exptl_crystal_size_max 0.25
_exptl_crystal_size_mid 0.21
_exptl_crystal_size_min 0.19
_refine_diff_density_max 0.279
_refine_diff_density_min -0.493
_refine_diff_density_rms 0.122
_refine_ls_abs_structure_details 'Flack H D (1983), Acta Cryst. A39, 876-881'
_refine_ls_abs_structure_Flack 0.033(14)
_refine_ls_extinction_method none
_refine_ls_goodness_of_fit_ref 1.135
_refine_ls_hydrogen_treatment mixed
_refine_ls_matrix_type full
_refine_ls_number_parameters 150
_refine_ls_number_reflns 1714
_refine_ls_number_restraints 1
_refine_ls_restrained_S_all 1.134
_refine_ls_R_factor_all 0.0255
_refine_ls_R_factor_gt 0.0248
_refine_ls_shift/su_max 0.000
_refine_ls_shift/su_mean 0.000
_refine_ls_structure_factor_coef Fsqd
_refine_ls_weighting_details 'calc w=1/[\s^2^(Fo^2^)+(0.0392P)^2^+0.0000P] where P=(Fo^2^+2Fc^2^)/3'
_refine_ls_weighting_scheme calc
_refine_ls_wR_factor_gt 0.0786
_refine_ls_wR_factor_ref 0.0790
_reflns_number_gt 1670
_reflns_number_total 1714
_reflns_threshold_expression >2sigma(I)
_cod_data_source_file suppl_ncrs-2015-0061_suppl.cif
_cod_data_source_block yuan12
_cod_original_sg_symbol_H-M 'C2   '
_cod_database_code 8106807

loop_
_symmetry_equiv_pos_as_xyz
'x, y, z'
'-x, y, -z'
'x+1/2, y+1/2, z'
'-x+1/2, y+1/2, -z'

loop_
_atom_site_label
_atom_site_type_symbol
_atom_site_fract_x
_atom_site_fract_y
_atom_site_fract_z
_atom_site_U_iso_or_equiv
_atom_site_adp_type
_atom_site_occupancy
_atom_site_symmetry_multiplicity
_atom_site_calc_flag
_atom_site_refinement_flags
_atom_site_disorder_assembly
_atom_site_disorder_group
Zn1 Zn 0.0000 0.22814(2) 0.5000 0.03316(13) Uani 1 2 d S . .
O1 O 0.0759(2) 0.4871(5) 0.4270(2) 0.0470(6) Uani 1 1 d . . .
H1A H 0.141(4) 0.525(12) 0.429(3) 0.078(16) Uiso 1 1 d . . .
H1B H 0.042(4) 0.607(9) 0.407(3) 0.054(12) Uiso 1 1 d . . .
O2 O -0.03793(17) -0.0557(4) 0.38831(15) 0.0365(4) Uani 1 1 d . . .
O3 O -0.19136(19) 0.0855(4) 0.44174(15) 0.0404(5) Uani 1 1 d . . .
C1 C -0.1453(2) -0.0661(5) 0.38949(18) 0.0303(5) Uani 1 1 d . . .
C2 C -0.2252(2) -0.2598(10) 0.32987(16) 0.0293(5) Uani 1 1 d . . .
H2A H -0.284(3) -0.166(7) 0.283(2) 0.038(9) Uiso 1 1 d . . .
H2B H -0.266(3) -0.352(7) 0.375(2) 0.038(9) Uiso 1 1 d . . .
O4 O -0.16118(16) -0.4269(4) 0.27902(14) 0.0354(4) Uani 1 1 d . . .
C3 C -0.2268(2) -0.6004(6) 0.21724(18) 0.0301(5) Uani 1 1 d . . .
C4 C -0.1641(2) -0.7598(11) 0.16494(18) 0.0378(6) Uani 1 1 d . . .
H4 H -0.083(3) -0.750(11) 0.176(2) 0.039(8) Uiso 1 1 d . . .
C5 C -0.2231(3) -0.9403(7) 0.1001(2) 0.0454(7) Uani 1 1 d . . .
H5 H -0.183(4) -1.047(11) 0.065(3) 0.073(13) Uiso 1 1 d . . .
C6 C -0.3429(3) -0.9620(7) 0.0863(2) 0.0483(8) Uani 1 1 d . . .
H6 H -0.377(4) -1.099(11) 0.043(3) 0.071(13) Uiso 1 1 d . . .
C7 C -0.4044(3) -0.8071(10) 0.1389(2) 0.0458(8) Uani 1 1 d . . .
H7 H -0.489(3) -0.821(10) 0.125(3) 0.060(11) Uiso 1 1 d . . .
C8 C -0.3475(2) -0.6255(6) 0.2044(2) 0.0370(6) Uani 1 1 d . . .
H8 H -0.388(3) -0.526(10) 0.237(3) 0.063(12) Uiso 1 1 d . . .

loop_
_atom_site_aniso_label
_atom_site_aniso_U_11
_atom_site_aniso_U_22
_atom_site_aniso_U_33
_atom_site_aniso_U_23
_atom_site_aniso_U_13
_atom_site_aniso_U_12
Zn1 0.0422(2) 0.02013(19) 0.03422(19) 0.000 -0.00003(14) 0.000
O1 0.0365(11) 0.0335(13) 0.0716(15) 0.0145(11) 0.0119(11) 0.0086(9)
O2 0.0321(9) 0.0324(11) 0.0419(10) 0.0041(8) -0.0004(8) -0.0057(8)
O3 0.0486(12) 0.0315(12) 0.0389(10) -0.0098(8) 0.0033(9) -0.0012(9)
C1 0.0374(13) 0.0229(13) 0.0272(11) 0.0032(8) -0.0021(10) -0.0033(10)
C2 0.0286(10) 0.0265(13) 0.0317(9) -0.0044(15) 0.0032(8) 0.0008(16)
O4 0.0281(9) 0.0333(11) 0.0445(10) -0.0127(8) 0.0062(8) -0.0010(8)
C3 0.0327(12) 0.0271(13) 0.0299(11) -0.0018(9) 0.0047(10) 0.0004(10)
C4 0.0423(12) 0.0341(15) 0.0396(11) -0.0043(18) 0.0142(10) 0.0025(19)
C5 0.068(2) 0.0345(17) 0.0364(14) -0.0070(11) 0.0155(14) 0.0048(14)
C6 0.064(2) 0.0372(17) 0.0377(14) -0.0077(13) -0.0037(14) -0.0050(15)
C7 0.0414(14) 0.041(3) 0.0503(14) -0.0046(16) -0.0035(11) -0.0083(16)
C8 0.0335(13) 0.0336(16) 0.0422(14) -0.0063(11) 0.0035(11) 0.0000(11)

loop_
_atom_type_symbol
_atom_type_description
_atom_type_scat_dispersion_real
_atom_type_scat_dispersion_imag
_atom_type_scat_source
C C 0.0033 0.0016 'International Tables Vol C Tables 4.2.6.8 and 6.1.1.4'
H H 0.0000 0.0000 'International Tables Vol C Tables 4.2.6.8 and 6.1.1.4'
O O 0.0106 0.0060 'International Tables Vol C Tables 4.2.6.8 and 6.1.1.4'
Zn Zn 0.2839 1.4301 'International Tables Vol C Tables 4.2.6.8 and 6.1.1.4'

loop_
_geom_angle_atom_site_label_1
_geom_angle_atom_site_label_2
_geom_angle_atom_site_label_3
_geom_angle
_geom_angle_site_symmetry_1
_geom_angle_site_symmetry_3
O1 Zn1 O1 94.48(15) . 2_556
O1 Zn1 O2 99.07(10) . .
O1 Zn1 O2 142.28(9) 2_556 .
O1 Zn1 O2 142.28(9) . 2_556
O1 Zn1 O2 99.07(10) 2_556 2_556
O2 Zn1 O2 91.36(11) . 2_556
O1 Zn1 O3 121.92(9) . .
O1 Zn1 O3 84.49(9) 2_556 .
O2 Zn1 O3 58.49(7) . .
O2 Zn1 O3 94.44(8) 2_556 .
O1 Zn1 O3 84.49(9) . 2_556
O1 Zn1 O3 121.92(9) 2_556 2_556
O2 Zn1 O3 94.44(8) . 2_556
O2 Zn1 O3 58.49(7) 2_556 2_556
O3 Zn1 O3 142.84(11) . 2_556
O1 Zn1 C1 113.71(10) . 2_556
O1 Zn1 C1 114.42(10) 2_556 2_556
O2 Zn1 C1 91.92(8) . 2_556
O2 Zn1 C1 29.22(8) 2_556 2_556
O3 Zn1 C1 119.28(8) . 2_556
O3 Zn1 C1 29.33(8) 2_556 2_556
O1 Zn1 C1 114.42(10) . .
O1 Zn1 C1 113.71(10) 2_556 .
O2 Zn1 C1 29.22(8) . .
O2 Zn1 C1 91.91(8) 2_556 .
O3 Zn1 C1 29.33(8) . .
O3 Zn1 C1 119.28(8) 2_556 .
C1 Zn1 C1 106.17(12) 2_556 .
Zn1 O1 H1A 133(4) . .
Zn1 O1 H1B 119(3) . .
H1A O1 H1B 104(5) . .
C1 O2 Zn1 95.10(17) . .
C1 O3 Zn1 85.11(16) . .
O2 C1 O3 121.0(2) . .
O2 C1 C2 122.3(3) . .
O3 C1 C2 116.7(2) . .
O2 C1 Zn1 55.68(14) . .
O3 C1 Zn1 65.56(15) . .
C2 C1 Zn1 174.7(2) . .
O4 C2 C1 110.8(2) . .
O4 C2 H2A 110.5(19) . .
C1 C2 H2A 108(2) . .
O4 C2 H2B 112(2) . .
C1 C2 H2B 108(2) . .
H2A C2 H2B 108(3) . .
C3 O4 C2 115.6(2) . .
O4 C3 C8 124.7(2) . .
O4 C3 C4 115.6(2) . .
C8 C3 C4 119.7(3) . .
C5 C4 C3 119.7(3) . .
C5 C4 H4 121(3) . .
C3 C4 H4 120(3) . .
C6 C5 C4 120.6(3) . .
C6 C5 H5 119(3) . .
C4 C5 H5 121(3) . .
C5 C6 C7 119.6(3) . .
C5 C6 H6 115(3) . .
C7 C6 H6 125(3) . .
C6 C7 C8 121.0(3) . .
C6 C7 H7 118(3) . .
C8 C7 H7 121(3) . .
C7 C8 C3 119.4(3) . .
C7 C8 H8 120(3) . .
C3 C8 H8 121(3) . .

loop_
_geom_bond_atom_site_label_1
_geom_bond_atom_site_label_2
_geom_bond_distance
_geom_bond_site_symmetry_2
Zn1 O1 1.988(2) .
Zn1 O1 1.988(2) 2_556
Zn1 O2 2.117(2) .
Zn1 O2 2.117(2) 2_556
Zn1 O3 2.333(2) .
Zn1 O3 2.333(2) 2_556
Zn1 C1 2.554(3) 2_556
Zn1 C1 2.554(3) .
O1 H1A 0.78(5) .
O1 H1B 0.76(5) .
O2 C1 1.252(3) .
O3 C1 1.255(3) .
C1 C2 1.503(4) .
C2 O4 1.415(4) .
C2 H2A 0.97(4) .
C2 H2B 0.98(3) .
O4 C3 1.368(3) .
C3 C8 1.385(4) .
C3 C4 1.393(5) .
C4 C5 1.383(5) .
C4 H4 0.93(3) .
C5 C6 1.372(5) .
C5 H5 0.92(5) .
C6 C7 1.373(5) .
C6 H6 0.96(5) .
C7 C8 1.384(5) .
C7 H7 0.97(4) .
C8 H8 0.87(4) .

loop_
_geom_hbond_atom_site_label_D
_geom_hbond_atom_site_label_H
_geom_hbond_atom_site_label_A
_geom_hbond_distance_DH
_geom_hbond_distance_HA
_geom_hbond_distance_DA
_geom_hbond_angle_DHA
_geom_hbond_site_symmetry_A
O1 H1A O3 0.78(5) 1.95(5) 2.719(3) 174(6) 3
O1 H1B O2 0.76(5) 1.98(5) 2.727(3) 166(5) 1_565

loop_
_geom_torsion_atom_site_label_1
_geom_torsion_atom_site_label_2
_geom_torsion_atom_site_label_3
_geom_torsion_atom_site_label_4
_geom_torsion
_geom_torsion_site_symmetry_1
_geom_torsion_site_symmetry_2
_geom_torsion_site_symmetry_3
_geom_torsion_site_symmetry_4
O1 Zn1 O2 C1 -124.89(17) . . . .
O1 Zn1 O2 C1 -15.3(2) 2_556 . . .
O2 Zn1 O2 C1 91.50(16) 2_556 . . .
O3 Zn1 O2 C1 -2.88(15) . . . .
O3 Zn1 O2 C1 149.99(16) 2_556 . . .
C1 Zn1 O2 C1 120.73(17) 2_556 . . .
O1 Zn1 O3 C1 83.44(18) . . . .
O1 Zn1 O3 C1 175.29(17) 2_556 . . .
O2 Zn1 O3 C1 2.87(14) . . . .
O2 Zn1 O3 C1 -86.00(15) 2_556 . . .
O3 Zn1 O3 C1 -45.94(14) 2_556 . . .
C1 Zn1 O3 C1 -69.74(19) 2_556 . . .
Zn1 O2 C1 O3 5.3(3) . . . .
Zn1 O2 C1 C2 -174.2(2) . . . .
Zn1 O3 C1 O2 -4.8(2) . . . .
Zn1 O3 C1 C2 174.7(2) . . . .
O1 Zn1 C1 O2 62.82(18) . . . .
O1 Zn1 C1 O2 169.86(16) 2_556 . . .
O2 Zn1 C1 O2 -89.36(18) 2_556 . . .
O3 Zn1 C1 O2 175.0(3) . . . .
O3 Zn1 C1 O2 -34.86(18) 2_556 . . .
C1 Zn1 C1 O2 -63.45(15) 2_556 . . .
O1 Zn1 C1 O3 -112.16(16) . . . .
O1 Zn1 C1 O3 -5.12(18) 2_556 . . .
O2 Zn1 C1 O3 -175.0(3) . . . .
O2 Zn1 C1 O3 95.66(15) 2_556 . . .
O3 Zn1 C1 O3 150.15(13) 2_556 . . .
C1 Zn1 C1 O3 121.57(16) 2_556 . . .
O1 Zn1 C1 C2 131(2) . . . .
O1 Zn1 C1 C2 -121(2) 2_556 . . .
O2 Zn1 C1 C2 69(2) . . . .
O2 Zn1 C1 C2 -21(2) 2_556 . . .
O3 Zn1 C1 C2 -116(2) . . . .
O3 Zn1 C1 C2 34(2) 2_556 . . .
C1 Zn1 C1 C2 5(2) 2_556 . . .
O2 C1 C2 O4 2.8(4) . . . .
O3 C1 C2 O4 -176.7(2) . . . .
Zn1 C1 C2 O4 -63(2) . . . .
C1 C2 O4 C3 -175.9(2) . . . .
C2 O4 C3 C8 -1.9(4) . . . .
C2 O4 C3 C4 178.2(3) . . . .
O4 C3 C4 C5 -179.6(3) . . . .
C8 C3 C4 C5 0.5(5) . . . .
C3 C4 C5 C6 0.6(6) . . . .
C4 C5 C6 C7 -1.5(6) . . . .
C5 C6 C7 C8 1.3(6) . . . .
C6 C7 C8 C3 -0.2(5) . . . .
O4 C3 C8 C7 179.4(3) . . . .
C4 C3 C8 C7 -0.7(5) . . . .
